data_4517017
loop_
_publ_author_name
'Senthilkumar, S.'
'Goswami, Ranadip'
'Obasi, Nnamdi Lawrence'
'Neogi, Subhadip'

_publ_section_title
;
 Construction of Pillar-Layer Metal--Organic Frameworks for CO2 Adsorption
 under Humid Climate: High Selectivity and Sensitive Detection of Picric
 Acid in Water
;
_journal_issue 12
_journal_name_full 'ACS Sustainable Chemistry &amp; Engineering'
_journal_page_first 11307
_journal_paper_doi 10.1021/acssuschemeng.7b02087
_journal_volume 5
_journal_year 2017
_chemical_formula_moiety 'C13 H9 N3 O4 Zn'
_chemical_formula_sum 'C13 H9 N3 O4 Zn'
_chemical_formula_weight 336.60
_space_group_IT_number 14
_space_group_name_Hall '-P 2ybc'
_space_group_name_H-M_alt 'P 1 21/c 1'
_symmetry_cell_setting monoclinic
_symmetry_space_group_name_H-M 'P 1 21/c 1'
_atom_sites_solution_hydrogens geom
_atom_sites_solution_primary direct
_atom_sites_solution_secondary difmap
_audit_creation_method SHELXL-97
_cell_angle_alpha 90.00
_cell_angle_beta 107.124(7)
_cell_angle_gamma 90.00
_cell_formula_units_Z 4
_cell_length_a 14.702(4)
_cell_length_b 7.736(2)
_cell_length_c 15.973(5)
_cell_measurement_reflns_used 999
_cell_measurement_temperature 100(2)
_cell_measurement_theta_max 28.6
_cell_measurement_theta_min 2.2
_cell_volume 1736.1(9)
_computing_cell_refinement 'SAINT 6.45 ( Bruker, 2003)'
_computing_data_collection 'SMART 5.628 (Bruker, 2003'
_computing_data_reduction 'SAINT 6.45 ( Bruker, 2003)'
_computing_molecular_graphics 'Diamond 2.1e'
_computing_structure_refinement 'SHELXL-97 (Sheldrick, 1997)'
_computing_structure_solution 'SHELXS-97 (Sheldrick, 1990)'
_diffrn_ambient_temperature 100(2)
_diffrn_measured_fraction_theta_full 0.989
_diffrn_measured_fraction_theta_max 0.989
_diffrn_measurement_device_type 'Bruker SMART APEX'
_diffrn_measurement_method /w-scans
_diffrn_radiation_monochromator graphite
_diffrn_radiation_source 'fine-focus sealed tube'
_diffrn_radiation_type MoK\a
_diffrn_radiation_wavelength 0.71073
_diffrn_reflns_av_R_equivalents 0.0808
_diffrn_reflns_av_sigmaI/netI 0.0940
_diffrn_reflns_limit_h_max 19
_diffrn_reflns_limit_h_min -19
_diffrn_reflns_limit_k_max 10
_diffrn_reflns_limit_k_min -7
_diffrn_reflns_limit_l_max 21
_diffrn_reflns_limit_l_min -21
_diffrn_reflns_number 14251
_diffrn_reflns_theta_full 28.33
_diffrn_reflns_theta_max 28.33
_diffrn_reflns_theta_min 2.64
_exptl_absorpt_coefficient_mu 1.429
_exptl_absorpt_correction_T_max 0.8250
_exptl_absorpt_correction_T_min 0.7829
_exptl_absorpt_correction_type empirical
_exptl_absorpt_process_details sadabs
_exptl_crystal_colour orange
_exptl_crystal_density_diffrn 1.288
_exptl_crystal_density_method 'not measured'
_exptl_crystal_description plate
_exptl_crystal_F_000 680
_exptl_crystal_size_max 0.18
_exptl_crystal_size_mid 0.14
_exptl_crystal_size_min 0.14
_refine_diff_density_max 1.019
_refine_diff_density_min -0.690
_refine_diff_density_rms 0.059
_refine_ls_extinction_expression Fc^*^=kFc[1+0.001xFc^2^\l^3^/sin(2\q)]^-1/4^
_refine_ls_extinction_method SHELXL
_refine_ls_goodness_of_fit_ref 0.935
_refine_ls_hydrogen_treatment mixed
_refine_ls_matrix_type full
_refine_ls_number_parameters 194
_refine_ls_number_reflns 4290
_refine_ls_number_restraints 0
_refine_ls_restrained_S_all 0.935
_refine_ls_R_factor_all 0.0897
_refine_ls_R_factor_gt 0.0567
_refine_ls_shift/su_max 0.004
_refine_ls_shift/su_mean 0.000
_refine_ls_structure_factor_coef Fsqd
_refine_ls_weighting_details 'calc w=1/[\s^2^(Fo^2^)+(0.1000P)^2^+0.0000P] where P=(Fo^2^+2Fc^2^)/3'
_refine_ls_weighting_scheme calc
_refine_ls_wR_factor_gt 0.1133
_refine_ls_wR_factor_ref 0.1426
_reflns_number_gt 2805
_reflns_number_total 4290
_reflns_threshold_expression >2sigma(I)
_cod_data_source_file sc7b02087_si_002.cif
_cod_data_source_block 2
_cod_depositor_comments
;
The following automatic conversions were performed:

data item '_symmetry_cell_setting' value 'Monoclinic' was changed to
'monoclinic' in accordance with the
/home/saulius/struct/COD-crude-data/automatic-downloads/DataCite-retrospective/ACS/depositions/lib/dictionaries/cif_core.dic
dictionary named 'cif_core.dic' version 2.4.2 last updated on
2011-04-26.

Automatic conversion script
Id: cif_fix_values 6909 2019-04-08 15:41:33Z antanas 
;
_cod_original_cell_volume 1736.1(7)
_cod_original_sg_symbol_H-M P21/c
_cod_database_code 4517017

loop_
_symmetry_equiv_pos_as_xyz
'x, y, z'
'-x, y+1/2, -z+1/2'
'-x, -y, -z'
'x, -y-1/2, z-1/2'

loop_
_atom_site_label
_atom_site_type_symbol
_atom_site_fract_x
_atom_site_fract_y
_atom_site_fract_z
_atom_site_U_iso_or_equiv
_atom_site_adp_type
_atom_site_occupancy
_atom_site_symmetry_multiplicity
_atom_site_calc_flag
_atom_site_refinement_flags
Zn1 Zn 0.35796(3) 0.00038(6) 0.18911(2) 0.01050(16) Uani 1 1 d .
O1 O 0.3449(2) 0.1559(3) 0.04729(17) 0.0171(6) Uani 1 1 d .
O2 O 0.41037(19) -0.3018(4) 0.33092(16) 0.0144(6) Uani 1 1 d .
O3 O 0.35694(18) -0.0293(3) 0.30899(16) 0.0113(6) Uani 1 1 d .
O4 O 0.37380(18) 0.2550(3) 0.18222(15) 0.0109(6) Uani 1 1 d .
C5 C 0.3960(3) -0.1385(5) 0.4525(2) 0.0095(7) Uani 1 1 d .
N6 N 0.4722(2) -0.1157(5) 0.1632(2) 0.0114(7) Uani 1 1 d .
C9 C 0.3855(3) 0.4532(5) 0.0699(2) 0.0102(8) Uani 1 1 d .
C10 C 0.3880(2) -0.1624(5) 0.3570(2) 0.0095(8) Uani 1 1 d .
C11 C 0.3667(2) 0.2765(5) 0.1002(2) 0.0117(8) Uani 1 1 d .
C13 C 0.4298(2) -0.2730(5) 0.5122(2) 0.0111(8) Uani 1 1 d .
H13 H 0.4443 -0.3797 0.4926 0.013 Uiso 1 1 calc R
N14 N 0.2369(2) -0.1273(4) 0.1213(2) 0.0156(7) Uani 1 1 d .
C17 C 0.2029(5) -0.1253(10) 0.0358(4) 0.080(3) Uani 1 1 d .
H17 H 0.2316 -0.0532 0.0044 0.096 Uiso 1 1 calc R
C19 C 0.0876(4) -0.3362(7) 0.0341(3) 0.0351(12) Uani 1 1 d .
C21 C 0.1277(6) -0.2237(13) -0.0095(4) 0.125(5) Uani 1 1 d .
H21 H 0.1040 -0.2137 -0.0700 0.149 Uiso 1 1 calc R
C22 C 0.1261(4) -0.3515(9) 0.1187(4) 0.065(2) Uani 1 1 d .
H22 H 0.1045 -0.4346 0.1503 0.078 Uiso 1 1 calc R
C24 C 0.1996(4) -0.2415(8) 0.1600(4) 0.0504(15) Uiso 1 1 d .
H24 H 0.2242 -0.2505 0.2205 0.060 Uiso 1 1 calc R
C1 C 0.3746(2) 0.0211(5) 0.4820(2) 0.0098(7) Uani 1 1 d .
H1 H 0.3529 0.1108 0.4424 0.012 Uiso 1 1 calc R
C4 C 0.4175(2) 0.5885(5) 0.1293(2) 0.0086(7) Uani 1 1 d .
H4 H 0.4227 0.5729 0.1883 0.010 Uiso 1 1 calc R
C3 C 0.4417(2) -0.2471(5) 0.6001(2) 0.0084(7) Uani 1 1 d .
N5 N 0.0095(4) -0.4419(8) -0.0209(3) 0.0520(14) Uani 1 1 d .
H2 H 0.498(3) -0.031(6) 0.146(3) 0.014(12) Uiso 1 1 d .
H7 H 0.499(4) -0.154(8) 0.215(4) 0.055(18) Uiso 1 1 d .

loop_
_atom_site_aniso_label
_atom_site_aniso_U_11
_atom_site_aniso_U_22
_atom_site_aniso_U_33
_atom_site_aniso_U_23
_atom_site_aniso_U_13
_atom_site_aniso_U_12
Zn1 0.0189(2) 0.0065(2) 0.0064(2) -0.00057(19) 0.00405(16) -0.00389(18)
O1 0.0296(15) 0.0079(15) 0.0123(13) -0.0025(12) 0.0038(11) -0.0095(12)
O2 0.0258(15) 0.0110(15) 0.0065(12) 0.0014(11) 0.0052(10) 0.0041(12)
O3 0.0208(13) 0.0069(15) 0.0068(12) 0.0019(10) 0.0051(10) 0.0002(10)
O4 0.0211(14) 0.0049(13) 0.0070(12) 0.0009(11) 0.0047(10) -0.0021(11)
C5 0.0127(17) 0.0081(19) 0.0071(16) 0.0017(15) 0.0020(13) -0.0018(14)
N6 0.0203(17) 0.0078(17) 0.0056(15) -0.0003(14) 0.0030(13) -0.0045(14)
C9 0.0150(18) 0.0054(18) 0.0112(18) 0.0001(15) 0.0054(15) 0.0012(14)
C10 0.0078(16) 0.014(2) 0.0058(16) 0.0050(16) 0.0008(13) -0.0031(15)
C11 0.0141(18) 0.010(2) 0.0114(18) 0.0024(16) 0.0035(14) 0.0015(15)
C13 0.0125(18) 0.0093(19) 0.0106(17) -0.0040(16) 0.0018(14) -0.0014(15)
N14 0.0164(16) 0.0155(19) 0.0132(16) 0.0006(15) 0.0018(13) -0.0071(14)
C17 0.096(5) 0.104(6) 0.020(3) 0.017(3) -0.016(3) -0.077(5)
C19 0.032(3) 0.030(3) 0.036(3) -0.004(2) -0.002(2) -0.011(2)
C21 0.140(7) 0.171(9) 0.027(3) 0.026(5) -0.031(4) -0.137(7)
C22 0.058(4) 0.073(5) 0.049(4) 0.032(4) -0.008(3) -0.053(4)
C1 0.0151(17) 0.0050(19) 0.0093(16) 0.0036(15) 0.0035(13) 0.0006(14)
C4 0.0123(17) 0.010(2) 0.0043(16) -0.0001(15) 0.0036(13) 0.0042(15)
C3 0.0119(17) 0.0076(18) 0.0064(16) -0.0003(15) 0.0039(13) -0.0024(14)
N5 0.056(3) 0.061(4) 0.032(3) 0.005(2) 0.002(2) -0.035(3)

loop_
_atom_type_symbol
_atom_type_description
_atom_type_scat_dispersion_real
_atom_type_scat_dispersion_imag
_atom_type_scat_source
C C 0.0033 0.0016 'International Tables Vol C Tables 4.2.6.8 and 6.1.1.4'
H H 0.0000 0.0000 'International Tables Vol C Tables 4.2.6.8 and 6.1.1.4'
N N 0.0061 0.0033 'International Tables Vol C Tables 4.2.6.8 and 6.1.1.4'
O O 0.0106 0.0060 'International Tables Vol C Tables 4.2.6.8 and 6.1.1.4'
Zn Zn 0.2839 1.4301 'International Tables Vol C Tables 4.2.6.8 and 6.1.1.4'

loop_
_geom_angle_atom_site_label_1
_geom_angle_atom_site_label_2
_geom_angle_atom_site_label_3
_geom_angle
_geom_angle_site_symmetry_1
_geom_angle_site_symmetry_3
O3 Zn1 O4 101.99(10) . .
O3 Zn1 N14 102.01(12) . .
O4 Zn1 N14 123.12(12) . .
O3 Zn1 N6 113.16(12) . .
O4 Zn1 N6 107.81(13) . .
N14 Zn1 N6 108.58(13) . .
O3 Zn1 C11 131.11(11) . .
O4 Zn1 C11 29.26(11) . .
N14 Zn1 C11 106.50(12) . .
N6 Zn1 C11 94.28(13) . .
C10 O3 Zn1 125.6(2) . .
C11 O4 Zn1 102.0(2) . .
C1 C5 C13 119.9(3) . .
C1 C5 C10 119.6(3) . .
C13 C5 C10 120.3(3) . .
C3 N6 Zn1 111.0(2) 4 .
C1 C9 C4 119.9(4) 4_565 .
C1 C9 C11 118.8(3) 4_565 .
C4 C9 C11 121.3(3) . .
O2 C10 O3 125.5(3) . .
O2 C10 C5 120.0(3) . .
O3 C10 C5 114.5(3) . .
O1 C11 O4 121.6(4) . .
O1 C11 C9 120.1(3) . .
O4 C11 C9 118.4(3) . .
O1 C11 Zn1 73.0(2) . .
O4 C11 Zn1 48.78(18) . .
C9 C11 Zn1 166.1(3) . .
C3 C13 C5 120.0(4) . .
C24 N14 C17 115.1(5) . .
C24 N14 Zn1 120.2(3) . .
C17 N14 Zn1 123.5(3) . .
N14 C17 C21 123.2(6) . .
C22 C19 C21 117.8(5) . .
C22 C19 N5 126.2(5) . .
C21 C19 N5 115.7(5) . .
C19 C21 C17 119.8(6) . .
C19 C22 C24 118.6(5) . .
N14 C24 C22 125.2(6) . .
C9 C1 C5 120.2(3) 4_566 .
C3 C4 C9 119.9(3) 4_565 .
C13 C3 C4 120.0(3) . 4_566
C13 C3 N6 121.7(3) . 4_556
C4 C3 N6 118.1(3) 4_566 4_556
N5 N5 C19 110.7(6) 3_545 .

loop_
_geom_bond_atom_site_label_1
_geom_bond_atom_site_label_2
_geom_bond_distance
_geom_bond_site_symmetry_2
Zn1 O3 1.933(3) .
Zn1 O4 1.990(3) .
Zn1 N14 2.045(3) .
Zn1 N6 2.052(3) .
Zn1 C11 2.588(4) .
O1 C11 1.236(4) .
O2 C10 1.235(5) .
O3 C10 1.285(4) .
O4 C11 1.293(4) .
C5 C1 1.391(5) .
C5 C13 1.400(5) .
C5 C10 1.506(5) .
N6 C3 1.441(5) 4
C9 C1 1.380(5) 4_565
C9 C4 1.398(5) .
C9 C11 1.503(5) .
C13 C3 1.377(5) .
N14 C24 1.289(7) .
N14 C17 1.309(6) .
C17 C21 1.362(8) .
C19 C22 1.308(7) .
C19 C21 1.353(8) .
C19 N5 1.470(6) .
C22 C24 1.381(8) .
C1 C9 1.380(5) 4_566
C4 C3 1.395(5) 4_565
C3 C4 1.395(5) 4_566
C3 N6 1.441(5) 4_556
N5 N5 1.200(9) 3_545

loop_
_platon_squeeze_void_nr
_platon_squeeze_void_average_x
_platon_squeeze_void_average_y
_platon_squeeze_void_average_z
_platon_squeeze_void_volume
_platon_squeeze_void_count_electrons
_platon_squeeze_void_content
1 0.000 0.005 0.101 631 179 ' '
